data_4104461
loop_
_publ_author_name
'Andrew DeAngelis'
'Olga Dmitrenko'
'Glenn P. A. Yap'
'Joseph M. Fox'

_publ_section_title
;
 Chiral Crown Conformation of Rh2(S-PTTL)4: Enantioselective
 Cyclopropanation with \a-Alkyl-\a-diazoesters
;
_journal_name_full 'Journal of the American Chemical Society'
_journal_page_first 7230
_journal_page_last 7231
_journal_paper_doi 10.1021/ja9026852
_journal_volume 131
_journal_year 2009
_chemical_absolute_configuration syn
_chemical_formula_sum 'C23 H25 N O3'
_chemical_formula_weight 363.44
_chemical_name_systematic
;
 ?
;
_space_group_IT_number 4
_symmetry_cell_setting monoclinic
_symmetry_space_group_name_Hall 'P 2yb'
_symmetry_space_group_name_H-M 'P 1 21 1'
_atom_sites_solution_hydrogens geom
_atom_sites_solution_primary direct
_atom_sites_solution_secondary difmap
_audit_creation_method SHELXL-97
_cell_angle_alpha 90.00
_cell_angle_beta 109.747(5)
_cell_angle_gamma 90.00
_cell_formula_units_Z 2
_cell_length_a 11.961(4)
_cell_length_b 5.5326(19)
_cell_length_c 15.785(5)
_cell_measurement_reflns_used 1012
_cell_measurement_temperature 120(2)
_cell_measurement_theta_max 27.79
_cell_measurement_theta_min 2.73
_cell_volume 983.2(6)
_computing_cell_refinement 'SAINT (Bruker, 2002)'
_computing_data_collection 'SMART (Bruker, 2002)'
_computing_data_reduction SAINT
_computing_molecular_graphics 'SHELXTL (Sheldrick, 2001)'
_computing_publication_material 'SHELXTL (Sheldrick, 2001)'
_computing_structure_refinement 'SHELXL-97 (Sheldrick, 1997)'
_computing_structure_solution 'SHELXS-97 (Sheldrick, 1990)'
_diffrn_ambient_temperature 120(2)
_diffrn_detector_area_resol_mean 836.6
_diffrn_measured_fraction_theta_full 1.000
_diffrn_measured_fraction_theta_max 1.000
_diffrn_measurement_device_type 'Bruker AXS APEX diffractometer'
_diffrn_measurement_method \w
_diffrn_radiation_monochromator graphite
_diffrn_radiation_source 'fine-focus sealed tube'
_diffrn_radiation_type MoK\a
_diffrn_radiation_wavelength 0.71073
_diffrn_reflns_av_R_equivalents 0.0305
_diffrn_reflns_av_sigmaI/netI 0.0219
_diffrn_reflns_limit_h_max 15
_diffrn_reflns_limit_h_min -15
_diffrn_reflns_limit_k_max 7
_diffrn_reflns_limit_k_min -7
_diffrn_reflns_limit_l_max 21
_diffrn_reflns_limit_l_min -21
_diffrn_reflns_number 13561
_diffrn_reflns_theta_full 25.00
_diffrn_reflns_theta_max 28.29
_diffrn_reflns_theta_min 1.37
_diffrn_standards_decay_% 1
_diffrn_standards_interval_count 0
_diffrn_standards_interval_time 0
_diffrn_standards_number 0
_exptl_absorpt_coefficient_mu 0.081
_exptl_absorpt_correction_T_max 0.9923
_exptl_absorpt_correction_T_min 0.9607
_exptl_absorpt_correction_type multi-scan
_exptl_absorpt_process_details 'SADABS (Sheldrick, 2003)'
_exptl_crystal_colour colourless
_exptl_crystal_density_diffrn 1.228
_exptl_crystal_description block
_exptl_crystal_F_000 388
_exptl_crystal_size_max 0.24
_exptl_crystal_size_mid 0.14
_exptl_crystal_size_min 0.10
_refine_diff_density_max 0.360
_refine_diff_density_min -0.262
_refine_diff_density_rms 0.098
_refine_ls_extinction_method none
_refine_ls_goodness_of_fit_ref 1.048
_refine_ls_hydrogen_treatment constr
_refine_ls_matrix_type full
_refine_ls_number_parameters 245
_refine_ls_number_reflns 2695
_refine_ls_number_restraints 1
_refine_ls_restrained_S_all 1.048
_refine_ls_R_factor_all 0.0430
_refine_ls_R_factor_gt 0.0374
_refine_ls_shift/su_max 0.000
_refine_ls_shift/su_mean 0.000
_refine_ls_structure_factor_coef Fsqd
_refine_ls_weighting_details 'calc w=1/[\s^2^(Fo^2^)+(0.0823P)^2^+0.0489P] where P=(Fo^2^+2Fc^2^)/3'
_refine_ls_weighting_scheme calc
_refine_ls_wR_factor_gt 0.1015
_refine_ls_wR_factor_ref 0.1123
_reflns_number_gt 2549
_reflns_number_total 2695
_reflns_threshold_expression >2sigma(I)
_cod_data_source_file ja9026852_si_002.cif
_cod_data_source_block joef083
_cod_original_cell_volume 983.1(6)
_cod_database_code 4104461

loop_
_symmetry_equiv_pos_as_xyz
'x, y, z'
'-x, y+1/2, -z'

loop_
_atom_site_label
_atom_site_type_symbol
_atom_site_fract_x
_atom_site_fract_y
_atom_site_fract_z
_atom_site_U_iso_or_equiv
_atom_site_adp_type
_atom_site_occupancy
_atom_site_symmetry_multiplicity
_atom_site_calc_flag
_atom_site_refinement_flags
N1 N 0.91738(12) 0.7477(3) 0.85303(9) 0.0216(3) Uani 1 1 d .
O1 O 0.91380(11) 1.1032(3) 0.78429(9) 0.0291(3) Uani 1 1 d .
O2 O 0.89994(12) 0.4623(3) 0.94779(9) 0.0306(3) Uani 1 1 d .
O3 O 1.07006(11) 0.4723(3) 0.91827(9) 0.0309(3) Uani 1 1 d .
C1 C 1.06915(14) 0.8362(3) 0.78012(11) 0.0208(3) Uani 1 1 d .
C2 C 1.15316(15) 1.0349(4) 0.77525(13) 0.0277(4) Uani 1 1 d .
H2A H 1.1873 1.0268 0.7263 0.033 Uiso 1 1 calc R
H2B H 1.1365 1.2004 0.7916 0.033 Uiso 1 1 calc R
C3 C 1.19466(15) 0.8511(3) 0.84958(12) 0.0238(3) Uani 1 1 d .
H3A H 1.1964 0.9141 0.9094 0.029 Uiso 1 1 calc R
C4 C 1.28729(14) 0.6656(3) 0.85615(11) 0.0234(3) Uani 1 1 d .
C5 C 1.32488(14) 0.5178(4) 0.93238(11) 0.0255(4) Uani 1 1 d .
H5A H 1.2922 0.5417 0.9789 0.031 Uiso 1 1 calc R
C6 C 1.40855(15) 0.3372(4) 0.94190(13) 0.0287(4) Uani 1 1 d .
H6A H 1.4325 0.2391 0.9944 0.034 Uiso 1 1 calc R
C7 C 1.45750(16) 0.2999(4) 0.87434(14) 0.0319(4) Uani 1 1 d .
H7A H 1.5131 0.1733 0.8796 0.038 Uiso 1 1 calc R
C8 C 1.42416(16) 0.4495(5) 0.79938(14) 0.0339(4) Uani 1 1 d .
H8A H 1.4588 0.4278 0.7539 0.041 Uiso 1 1 calc R
C9 C 1.34012(16) 0.6318(4) 0.79030(13) 0.0297(4) Uani 1 1 d .
H9A H 1.3186 0.7339 0.7389 0.036 Uiso 1 1 calc R
C10 C 1.03423(15) 0.6405(4) 0.70900(11) 0.0246(4) Uani 1 1 d .
H10A H 1.0042 0.4989 0.7331 0.030 Uiso 1 1 calc R
H10B H 1.1055 0.5888 0.6953 0.030 Uiso 1 1 calc R
C11 C 0.93873(16) 0.7241(5) 0.62180(12) 0.0335(5) Uani 1 1 d .
H11A H 0.8696 0.7874 0.6359 0.040 Uiso 1 1 calc R
H11B H 0.9708 0.8572 0.5949 0.040 Uiso 1 1 calc R
C12 C 0.8982(2) 0.5191(8) 0.55398(15) 0.0579(9) Uani 1 1 d .
H12A H 0.8690 0.3836 0.5818 0.069 Uiso 1 1 calc R
H12B H 0.9668 0.4599 0.5383 0.069 Uiso 1 1 calc R
C13 C 0.7995(2) 0.5981(11) 0.46806(16) 0.0843(16) Uani 1 1 d .
H13A H 0.7783 0.4629 0.4255 0.126 Uiso 1 1 calc R
H13B H 0.8275 0.7343 0.4409 0.126 Uiso 1 1 calc R
H13C H 0.7296 0.6477 0.4828 0.126 Uiso 1 1 calc R
C14 C 0.96555(14) 0.9137(3) 0.80736(11) 0.0214(3) Uani 1 1 d .
C15 C 0.97312(15) 0.5542(3) 0.90662(11) 0.0244(3) Uani 1 1 d .
C16 C 0.79270(15) 0.6023(4) 0.92679(11) 0.0256(4) Uani 1 1 d .
H16A H 0.7877 0.6816 0.9816 0.031 Uiso 1 1 calc R
H16B H 0.7222 0.4976 0.9013 0.031 Uiso 1 1 calc R
C17 C 0.79858(14) 0.7931(3) 0.85731(11) 0.0219(3) Uani 1 1 d .
H17A H 0.7947 0.9593 0.8811 0.026 Uiso 1 1 calc R
C18 C 0.70247(14) 0.7620(3) 0.76663(11) 0.0228(3) Uani 1 1 d .
C19 C 0.70093(16) 0.5566(4) 0.71521(12) 0.0282(4) Uani 1 1 d .
H19A H 0.7620 0.4390 0.7359 0.034 Uiso 1 1 calc R
C20 C 0.60956(19) 0.5239(5) 0.63319(13) 0.0394(5) Uani 1 1 d .
H20A H 0.6087 0.3849 0.5976 0.047 Uiso 1 1 calc R
C21 C 0.5198(2) 0.6954(6) 0.60372(15) 0.0466(6) Uani 1 1 d .
H21A H 0.4570 0.6722 0.5483 0.056 Uiso 1 1 calc R
C22 C 0.52153(19) 0.8981(5) 0.65434(17) 0.0476(6) Uani 1 1 d .
H22A H 0.4598 1.0145 0.6339 0.057 Uiso 1 1 calc R
C23 C 0.61338(16) 0.9336(4) 0.73560(14) 0.0330(4) Uani 1 1 d .
H23A H 0.6150 1.0756 0.7698 0.040 Uiso 1 1 calc R

loop_
_atom_site_aniso_label
_atom_site_aniso_U_11
_atom_site_aniso_U_22
_atom_site_aniso_U_33
_atom_site_aniso_U_23
_atom_site_aniso_U_13
_atom_site_aniso_U_12
N1 0.0173(6) 0.0242(7) 0.0229(6) 0.0019(6) 0.0063(5) 0.0003(5)
O1 0.0256(6) 0.0227(6) 0.0406(7) 0.0038(6) 0.0134(5) 0.0020(5)
O2 0.0312(6) 0.0315(7) 0.0337(6) 0.0105(6) 0.0167(5) 0.0068(6)
O3 0.0253(6) 0.0303(7) 0.0373(7) 0.0077(6) 0.0108(5) 0.0063(6)
C1 0.0175(7) 0.0212(8) 0.0239(7) 0.0021(6) 0.0074(6) 0.0008(6)
C2 0.0217(7) 0.0226(8) 0.0404(9) 0.0051(8) 0.0126(7) -0.0003(7)
C3 0.0189(7) 0.0236(8) 0.0278(8) -0.0016(7) 0.0063(6) -0.0008(7)
C4 0.0162(7) 0.0246(8) 0.0284(8) -0.0013(7) 0.0064(6) -0.0024(6)
C5 0.0172(7) 0.0319(9) 0.0256(7) -0.0017(7) 0.0049(6) -0.0031(7)
C6 0.0202(8) 0.0307(10) 0.0330(8) 0.0063(8) 0.0061(7) 0.0019(7)
C7 0.0213(8) 0.0330(10) 0.0417(10) 0.0017(9) 0.0109(7) 0.0042(7)
C8 0.0269(8) 0.0410(11) 0.0384(10) 0.0043(9) 0.0169(7) 0.0073(9)
C9 0.0241(8) 0.0346(10) 0.0322(8) 0.0049(8) 0.0117(7) 0.0030(8)
C10 0.0218(7) 0.0292(9) 0.0233(7) -0.0031(7) 0.0082(6) -0.0002(7)
C11 0.0235(8) 0.0533(13) 0.0218(8) 0.0011(8) 0.0051(6) -0.0028(9)
C12 0.0365(11) 0.100(3) 0.0358(11) -0.0299(15) 0.0108(9) -0.0090(14)
C13 0.0399(12) 0.176(5) 0.0302(11) -0.022(2) 0.0033(9) -0.021(2)
C14 0.0189(7) 0.0215(8) 0.0225(7) -0.0013(6) 0.0053(6) -0.0014(6)
C15 0.0248(8) 0.0237(8) 0.0242(7) 0.0019(7) 0.0074(6) 0.0007(7)
C16 0.0221(7) 0.0323(10) 0.0230(7) 0.0026(7) 0.0085(6) 0.0007(7)
C17 0.0204(7) 0.0245(8) 0.0228(7) -0.0014(6) 0.0100(6) 0.0001(6)
C18 0.0188(7) 0.0260(8) 0.0252(7) 0.0050(7) 0.0094(6) -0.0001(6)
C19 0.0260(8) 0.0317(10) 0.0271(8) -0.0018(8) 0.0095(7) -0.0013(7)
C20 0.0389(10) 0.0510(13) 0.0255(8) -0.0018(9) 0.0071(8) -0.0147(10)
C21 0.0331(10) 0.0632(17) 0.0314(10) 0.0180(11) -0.0051(8) -0.0147(11)
C22 0.0247(9) 0.0522(15) 0.0565(13) 0.0276(12) 0.0015(9) 0.0034(10)
C23 0.0239(8) 0.0305(10) 0.0443(10) 0.0084(9) 0.0111(8) 0.0038(8)

loop_
_atom_type_symbol
_atom_type_description
_atom_type_scat_dispersion_real
_atom_type_scat_dispersion_imag
_atom_type_scat_source
C C 0.0033 0.0016 'International Tables Vol C Tables 4.2.6.8 and 6.1.1.4'
H H 0.0000 0.0000 'International Tables Vol C Tables 4.2.6.8 and 6.1.1.4'
N N 0.0061 0.0033 'International Tables Vol C Tables 4.2.6.8 and 6.1.1.4'
O O 0.0106 0.0060 'International Tables Vol C Tables 4.2.6.8 and 6.1.1.4'

loop_
_geom_angle_atom_site_label_1
_geom_angle_atom_site_label_2
_geom_angle_atom_site_label_3
_geom_angle
C15 N1 C14 128.39(14)
C15 N1 C17 112.18(14)
C14 N1 C17 118.89(14)
C15 O2 C16 110.97(14)
C14 C1 C2 115.70(15)
C14 C1 C10 111.62(13)
C2 C1 C10 120.34(15)
C14 C1 C3 118.83(14)
C2 C1 C3 59.28(11)
C10 C1 C3 121.82(15)
C3 C2 C1 61.16(11)
C4 C3 C2 124.21(15)
C4 C3 C1 122.60(15)
C2 C3 C1 59.55(11)
C5 C4 C9 117.82(17)
C5 C4 C3 118.62(15)
C9 C4 C3 123.56(16)
C6 C5 C4 121.71(17)
C5 C6 C7 119.89(17)
C8 C7 C6 119.33(19)
C7 C8 C9 120.51(18)
C8 C9 C4 120.68(18)
C1 C10 C11 112.67(16)
C12 C11 C10 111.7(2)
C11 C12 C13 112.2(3)
O1 C14 N1 117.64(16)
O1 C14 C1 123.24(16)
N1 C14 C1 118.70(15)
O3 C15 O2 122.19(17)
O3 C15 N1 128.71(17)
O2 C15 N1 109.10(15)
O2 C16 C17 106.36(14)
N1 C17 C18 112.03(13)
N1 C17 C16 101.14(13)
C18 C17 C16 113.12(15)
C23 C18 C19 119.68(17)
C23 C18 C17 120.24(17)
C19 C18 C17 120.05(16)
C18 C19 C20 119.91(19)
C21 C20 C19 119.7(2)
C22 C21 C20 120.3(2)
C21 C22 C23 120.2(2)
C18 C23 C22 120.1(2)

loop_
_geom_bond_atom_site_label_1
_geom_bond_atom_site_label_2
_geom_bond_distance
N1 C15 1.388(2)
N1 C14 1.406(2)
N1 C17 1.467(2)
O1 C14 1.209(2)
O2 C15 1.353(2)
O2 C16 1.438(2)
O3 C15 1.200(2)
C1 C14 1.505(2)
C1 C2 1.509(2)
C1 C10 1.513(2)
C1 C3 1.533(2)
C2 C3 1.505(3)
C3 C4 1.488(2)
C4 C5 1.398(3)
C4 C9 1.399(2)
C5 C6 1.386(3)
C6 C7 1.395(3)
C7 C8 1.388(3)
C8 C9 1.397(3)
C10 C11 1.533(2)
C11 C12 1.522(4)
C12 C13 1.530(4)
C16 C17 1.541(2)
C17 C18 1.513(2)
C18 C23 1.387(3)
C18 C19 1.393(3)
C19 C20 1.395(3)
C20 C21 1.390(4)
C21 C22 1.373(4)
C22 C23 1.392(3)

loop_
_geom_torsion_atom_site_label_1
_geom_torsion_atom_site_label_2
_geom_torsion_atom_site_label_3
_geom_torsion_atom_site_label_4
_geom_torsion
C14 C1 C2 C3 109.66(16)
C10 C1 C2 C3 -111.27(18)
C1 C2 C3 C4 110.86(19)
C14 C1 C3 C4 142.12(17)
C2 C1 C3 C4 -113.47(19)
C10 C1 C3 C4 -4.6(3)
C14 C1 C3 C2 -104.41(18)
C10 C1 C3 C2 108.84(18)
C2 C3 C4 C5 174.87(16)
C1 C3 C4 C5 -112.14(19)
C2 C3 C4 C9 -4.5(3)
C1 C3 C4 C9 68.5(2)
C9 C4 C5 C6 -2.3(3)
C3 C4 C5 C6 178.32(16)
C4 C5 C6 C7 0.1(3)
C5 C6 C7 C8 1.9(3)
C6 C7 C8 C9 -1.7(3)
C7 C8 C9 C4 -0.6(3)
C5 C4 C9 C8 2.5(3)
C3 C4 C9 C8 -178.13(18)
C14 C1 C10 C11 61.7(2)
C2 C1 C10 C11 -78.91(19)
C3 C1 C10 C11 -149.43(16)
C1 C10 C11 C12 -175.60(16)
C10 C11 C12 C13 177.9(2)
C15 N1 C14 O1 -160.88(17)
C17 N1 C14 O1 9.9(2)
C15 N1 C14 C1 26.3(3)
C17 N1 C14 C1 -162.89(14)
C2 C1 C14 O1 36.9(2)
C10 C1 C14 O1 -105.65(19)
C3 C1 C14 O1 104.4(2)
C2 C1 C14 N1 -150.72(15)
C10 C1 C14 N1 66.74(19)
C3 C1 C14 N1 -83.2(2)
C16 O2 C15 O3 176.37(17)
C16 O2 C15 N1 -3.3(2)
C14 N1 C15 O3 -8.2(3)
C17 N1 C15 O3 -179.57(19)
C14 N1 C15 O2 171.40(16)
C17 N1 C15 O2 0.1(2)
C15 O2 C16 C17 5.0(2)
C15 N1 C17 C18 -117.94(16)
C14 N1 C17 C18 69.8(2)
C15 N1 C17 C16 2.82(18)
C14 N1 C17 C16 -169.42(14)
O2 C16 C17 N1 -4.52(17)
O2 C16 C17 C18 115.47(16)
N1 C17 C18 C23 -133.63(17)
C16 C17 C18 C23 112.82(19)
N1 C17 C18 C19 48.5(2)
C16 C17 C18 C19 -65.1(2)
C23 C18 C19 C20 -0.4(3)
C17 C18 C19 C20 177.51(17)
C18 C19 C20 C21 -0.7(3)
C19 C20 C21 C22 0.8(3)
C20 C21 C22 C23 0.1(3)
C19 C18 C23 C22 1.4(3)
C17 C18 C23 C22 -176.55(18)
C21 C22 C23 C18 -1.2(3)
